data_7233447
loop_
_publ_author_name
'Xiao-Chen Shan'
'Fei-Long Jiang'
'Lian Chen'
'Ming-Yan Wu'
'Jie Pan'
'Xiu-Yan Wan'
'Mao-Chun Hong'

_publ_section_title
;
 Using cuprophilicity as a multi-responsive chromophore switching color in
 response to temperature, mechanical force and solvent vapors
;
_journal_name_full 'Journal of Materials Chemistry C'
_journal_page_first 4339
_journal_page_last 4349
_journal_paper_doi 10.1039/C3TC30482E
_journal_volume 1
_journal_year 2013
_chemical_formula_moiety 4(C20H20NPCuI)
_chemical_formula_sum 'C80 H80 Cu4 I4 N4 P4'
_chemical_formula_weight 1983.12
_space_group_IT_number 14
_space_group_name_Hall '-P 2ybc'
_space_group_name_H-M_alt 'P 1 21/c 1'
_symmetry_cell_setting monoclinic
_symmetry_space_group_name_H-M 'P 1 21/c 1'
_atom_sites_solution_hydrogens geom
_atom_sites_solution_primary direct
_atom_sites_solution_secondary difmap
_cell_angle_alpha 90.00
_cell_angle_beta 98.145(3)
_cell_angle_gamma 90.00
_cell_formula_units_Z 4
_cell_length_a 13.663(2)
_cell_length_b 25.134(4)
_cell_length_c 28.011(5)
_cell_measurement_reflns_used 25508
_cell_measurement_temperature 293(2)
_cell_measurement_theta_max 27.5204
_cell_measurement_theta_min 2.3892
_cell_volume 9522(3)
_computing_cell_refinement 'CrystalClear (Rigaku Inc., 2007)'
_computing_data_collection 'CrystalClear (Rigaku Inc., 2007)'
_computing_data_reduction 'CrystalClear (Rigaku Inc., 2007)'
_computing_molecular_graphics 'Bruker SHELXTL'
_computing_publication_material 'Bruker SHELXTL'
_computing_structure_refinement 'SHELXL-97 (Sheldrick, 1997)'
_computing_structure_solution 'SHELXS-97 (Sheldrick, 1990)'
_diffrn_ambient_temperature 293(2)
_diffrn_measured_fraction_theta_full 0.992
_diffrn_measured_fraction_theta_max 0.992
_diffrn_measurement_device_type 'Rigaku Mercury CCD area-detector'
_diffrn_measurement_method CCD_Profile_fitting
_diffrn_radiation_monochromator graphite
_diffrn_radiation_source 'fine-focus sealed tube'
_diffrn_radiation_type MoK\a
_diffrn_radiation_wavelength 0.71073
_diffrn_reflns_av_R_equivalents 0.0552
_diffrn_reflns_av_sigmaI/netI 0.0602
_diffrn_reflns_limit_h_max 17
_diffrn_reflns_limit_h_min -17
_diffrn_reflns_limit_k_max 32
_diffrn_reflns_limit_k_min -32
_diffrn_reflns_limit_l_max 36
_diffrn_reflns_limit_l_min -36
_diffrn_reflns_number 74734
_diffrn_reflns_theta_full 27.49
_diffrn_reflns_theta_max 27.49
_diffrn_reflns_theta_min 2.39
_exptl_absorpt_coefficient_mu 2.282
_exptl_absorpt_correction_T_max 0.5476
_exptl_absorpt_correction_T_min 0.3413
_exptl_absorpt_correction_type multi-scan
_exptl_absorpt_process_details '(CrystalClear; Rigaku, 2000)'
_exptl_crystal_colour Yellow
_exptl_crystal_density_diffrn 1.383
_exptl_crystal_density_method 'not measured'
_exptl_crystal_description Prism
_exptl_crystal_F_000 3904
_exptl_crystal_size_max 0.60
_exptl_crystal_size_mid 0.30
_exptl_crystal_size_min 0.30
_refine_diff_density_max 2.027
_refine_diff_density_min -0.997
_refine_diff_density_rms 0.142
_refine_ls_extinction_method none
_refine_ls_goodness_of_fit_ref 0.992
_refine_ls_hydrogen_treatment constr
_refine_ls_matrix_type full
_refine_ls_number_parameters 870
_refine_ls_number_reflns 21675
_refine_ls_number_restraints 2
_refine_ls_restrained_S_all 0.994
_refine_ls_R_factor_all 0.0645
_refine_ls_R_factor_gt 0.0494
_refine_ls_shift/su_max 0.001
_refine_ls_shift/su_mean 0.000
_refine_ls_structure_factor_coef Fsqd
_refine_ls_weighting_details 'calc w=1/[\s^2^(Fo^2^)+(0.0954P)^2^+0.0000P] where P=(Fo^2^+2Fc^2^)/3'
_refine_ls_weighting_scheme calc
_refine_ls_wR_factor_gt 0.1523
_refine_ls_wR_factor_ref 0.1686
_reflns_number_gt 14695
_reflns_number_total 21675
_reflns_threshold_expression >2sigma(I)
_cod_data_source_file 1000009.cif
_cod_data_source_block PCOD1000009
_cod_depositor_comments
;
The following automatic conversions were performed:

data item '_exptl_absorpt_correction_type' value 'Multi-scan' was
changed to 'multi-scan' in accordance with the built-in table derived
from the CIF Core dictionary named 'cif_core.dic' version 2.4.5 last
updated on 2014-11-21.

data item '_symmetry_cell_setting' value 'Monoclinic' was changed to
'monoclinic' in accordance with the built-in table derived from the
CIF Core dictionary named 'cif_core.dic' version 2.4.5 last updated
on 2014-11-21.

Automatic conversion script
Id: cif_fix_values 6909 2019-04-08 15:41:33Z antanas 
;
_cod_original_sg_symbol_H-M P21/c
_cod_database_code 7233447

loop_
_symmetry_equiv_pos_as_xyz
'x, y, z'
'-x, y+1/2, -z+1/2'
'-x, -y, -z'
'x, -y-1/2, z-1/2'

loop_
_atom_site_label
_atom_site_type_symbol
_atom_site_fract_x
_atom_site_fract_y
_atom_site_fract_z
_atom_site_U_iso_or_equiv
_atom_site_adp_type
_atom_site_occupancy
_atom_site_symmetry_multiplicity
_atom_site_calc_flag
_atom_site_refinement_flags
_atom_site_disorder_assembly
_atom_site_disorder_group
I1 I 0.13213(3) 0.306116(13) 0.327282(13) 0.05170(10) Uani 1 1 d . . .
I2 I 0.19041(3) 0.429209(15) 0.223807(13) 0.05778(11) Uani 1 1 d . . .
I3 I 0.08646(2) 0.468469(13) 0.357086(12) 0.05119(10) Uani 1 1 d . . .
I4 I 0.37685(2) 0.412367(14) 0.360099(12) 0.05185(10) Uani 1 1 d . . .
Cu2 Cu 0.06638(5) 0.39760(3) 0.28377(3) 0.06184(18) Uani 1 1 d . . .
Cu4 Cu 0.20601(5) 0.38187(3) 0.38776(2) 0.06011(18) Uani 1 1 d . . .
Cu3 Cu 0.23565(6) 0.48073(3) 0.30830(3) 0.0661(2) Uani 1 1 d . . .
P4 P 0.20168(10) 0.37471(6) 0.46707(5) 0.0508(3) Uani 1 1 d . . .
P2 P -0.09238(10) 0.39701(6) 0.24855(5) 0.0515(3) Uani 1 1 d . . .
P1 P 0.37025(11) 0.30178(6) 0.25017(6) 0.0591(4) Uani 1 1 d . . .
P3 P 0.28919(10) 0.56389(6) 0.29778(5) 0.0502(3) Uani 1 1 d . . .
Cu1 Cu 0.27761(6) 0.35794(3) 0.28756(3) 0.0677(2) Uani 1 1 d . . .
C53 C 0.3270(4) 0.6036(2) 0.35176(19) 0.0521(12) Uani 1 1 d . . .
C33 C -0.1342(4) 0.4569(2) 0.21658(19) 0.0520(12) Uani 1 1 d . . .
C15 C 0.1455(4) 0.2090(2) 0.1863(2) 0.0632(14) Uani 1 1 d . . .
H15 H 0.0775 0.2132 0.1784 0.076 Uiso 1 1 calc R . .
C27 C -0.1825(4) 0.3879(2) 0.2904(2) 0.0579(13) Uani 1 1 d . . .
C73 C 0.2159(4) 0.3090(2) 0.49546(19) 0.0555(13) Uani 1 1 d . . .
C13 C 0.3034(4) 0.2475(2) 0.2191(2) 0.0588(13) Uani 1 1 d . . .
C47 C 0.3994(4) 0.5655(2) 0.2677(2) 0.0528(12) Uani 1 1 d . . .
C1 C 0.4707(5) 0.2695(3) 0.2895(3) 0.0709(17) Uani 1 1 d . . .
C14 C 0.2008(4) 0.2507(3) 0.2077(2) 0.0613(14) Uani 1 1 d . . .
H14 H 0.1688 0.2818 0.2146 0.074 Uiso 1 1 calc R . .
C41 C 0.2039(4) 0.6089(2) 0.2606(2) 0.0550(12) Uani 1 1 d . . .
N1 N 0.1304(4) 0.1201(2) 0.1548(2) 0.0818(16) Uani 1 1 d . . .
C74 C 0.1924(5) 0.2983(3) 0.5406(2) 0.0711(17) Uani 1 1 d . . .
H74 H 0.1684 0.3261 0.5575 0.085 Uiso 1 1 calc R . .
C16 C 0.1881(5) 0.1607(2) 0.1761(2) 0.0643(15) Uani 1 1 d . . .
C78 C 0.2529(5) 0.2675(2) 0.4709(2) 0.0631(14) Uani 1 1 d . . .
H78 H 0.2697 0.2733 0.4403 0.076 Uiso 1 1 calc R . .
C58 C 0.3969(5) 0.6422(2) 0.3549(2) 0.0636(15) Uani 1 1 d . . .
H58 H 0.4290 0.6486 0.3283 0.076 Uiso 1 1 calc R . .
C67 C 0.0830(4) 0.3972(2) 0.4828(2) 0.0582(13) Uani 1 1 d . . .
C7 C 0.4317(4) 0.3334(2) 0.2045(2) 0.0668(15) Uani 1 1 d . . .
C77 C 0.2650(5) 0.2175(2) 0.4913(2) 0.0697(16) Uani 1 1 d . . .
H77 H 0.2895 0.1904 0.4738 0.084 Uiso 1 1 calc R . .
C22 C -0.2200(5) 0.3212(3) 0.1963(3) 0.0725(17) Uani 1 1 d . . .
H22 H -0.2660 0.3302 0.2165 0.087 Uiso 1 1 calc R . .
C61 C 0.2917(4) 0.4170(2) 0.5033(2) 0.0632(15) Uani 1 1 d . . .
C48 C 0.4763(5) 0.5318(3) 0.2846(3) 0.084(2) Uani 1 1 d . . .
H48 H 0.4697 0.5076 0.3091 0.101 Uiso 1 1 calc R . .
C18 C 0.3460(4) 0.1989(2) 0.2086(2) 0.0654(15) Uani 1 1 d . . .
H18 H 0.4141 0.1944 0.2157 0.078 Uiso 1 1 calc R . .
C21 C -0.1263(4) 0.3453(2) 0.2034(2) 0.0594(13) Uani 1 1 d . . .
C75 C 0.2019(5) 0.2502(3) 0.5620(2) 0.0758(17) Uani 1 1 d . . .
H75 H 0.1833 0.2451 0.5923 0.091 Uiso 1 1 calc R . .
C57 C 0.4224(5) 0.6724(3) 0.3964(3) 0.0762(18) Uani 1 1 d . . .
H57 H 0.4696 0.6991 0.3968 0.091 Uiso 1 1 calc R . .
C68 C 0.0745(6) 0.4312(3) 0.5224(3) 0.085(2) Uani 1 1 d . . .
H68 H 0.1295 0.4452 0.5416 0.102 Uiso 1 1 calc R . .
C38 C -0.2089(5) 0.4594(2) 0.1782(2) 0.0688(16) Uani 1 1 d . . .
H38 H -0.2389 0.4279 0.1665 0.083 Uiso 1 1 calc R . .
C76 C 0.2420(5) 0.2062(3) 0.5365(2) 0.0729(17) Uani 1 1 d . . .
C46 C 0.1666(7) 0.5933(3) 0.2152(3) 0.094(2) Uani 1 1 d . . .
H46 H 0.1832 0.5602 0.2040 0.113 Uiso 1 1 calc R . .
C36 C -0.1978(5) 0.5553(3) 0.1733(2) 0.0678(16) Uani 1 1 d . . .
C34 C -0.0916(5) 0.5065(3) 0.2327(3) 0.0761(18) Uani 1 1 d . . .
H34 H -0.0405 0.5074 0.2584 0.091 Uiso 1 1 calc R . .
C20 C 0.1705(6) 0.0683(3) 0.1530(3) 0.095(2) Uani 1 1 d . . .
H20A H 0.2215 0.0685 0.1326 0.143 Uiso 1 1 calc R . .
H20B H 0.1192 0.0440 0.1401 0.143 Uiso 1 1 calc R . .
H20C H 0.1980 0.0573 0.1849 0.143 Uiso 1 1 calc R . .
C32 C -0.1638(5) 0.3490(3) 0.3241(3) 0.085(2) Uani 1 1 d . . .
H32 H -0.1063 0.3289 0.3257 0.102 Uiso 1 1 calc R . .
C56 C 0.3782(5) 0.6632(3) 0.4371(2) 0.0749(18) Uani 1 1 d . . .
C12 C 0.4454(6) 0.3098(3) 0.1607(3) 0.085(2) Uani 1 1 d . . .
H12 H 0.4218 0.2758 0.1530 0.102 Uiso 1 1 calc R . .
C43 C 0.1135(5) 0.6915(3) 0.2467(3) 0.082(2) Uani 1 1 d . . .
H43 H 0.0972 0.7248 0.2576 0.099 Uiso 1 1 calc R . .
C55 C 0.3091(7) 0.6242(3) 0.4338(3) 0.108(3) Uani 1 1 d . . .
H55 H 0.2779 0.6174 0.4606 0.129 Uiso 1 1 calc R . .
C26 C -0.0561(5) 0.3321(3) 0.1744(3) 0.0758(18) Uani 1 1 d . . .
H26 H 0.0057 0.3484 0.1776 0.091 Uiso 1 1 calc R . .
C23 C -0.2446(6) 0.2855(3) 0.1611(3) 0.086(2) Uani 1 1 d . . .
H23 H -0.3079 0.2711 0.1560 0.103 Uiso 1 1 calc R . .
C35 C -0.1252(5) 0.5524(2) 0.2109(3) 0.0793(19) Uani 1 1 d . . .
H35 H -0.0961 0.5840 0.2228 0.095 Uiso 1 1 calc R . .
C62 C 0.3440(6) 0.4024(3) 0.5464(3) 0.089(2) Uani 1 1 d . . .
H62 H 0.3371 0.3683 0.5585 0.106 Uiso 1 1 calc R . .
C52 C 0.4108(6) 0.5988(4) 0.2314(3) 0.099(3) Uani 1 1 d . . .
H52 H 0.3583 0.6205 0.2189 0.119 Uiso 1 1 calc R . .
C8 C 0.4693(6) 0.3854(3) 0.2123(3) 0.089(2) Uani 1 1 d . . .
H8 H 0.4621 0.4024 0.2411 0.107 Uiso 1 1 calc R . .
C37 C -0.2417(5) 0.5073(3) 0.1562(2) 0.0816(19) Uani 1 1 d . . .
H37 H -0.2924 0.5073 0.1302 0.098 Uiso 1 1 calc R . .
C6 C 0.4514(6) 0.2543(3) 0.3351(3) 0.086(2) Uani 1 1 d . . .
H6 H 0.3899 0.2612 0.3443 0.104 Uiso 1 1 calc R . .
C2 C 0.5616(5) 0.2578(3) 0.2757(3) 0.092(2) Uani 1 1 d . . .
H2 H 0.5753 0.2677 0.2454 0.110 Uiso 1 1 calc R . .
C30 C -0.3156(6) 0.3701(4) 0.3548(3) 0.109(3) Uani 1 1 d . . .
H30 H -0.3591 0.3648 0.3770 0.130 Uiso 1 1 calc R . .
C24 C -0.1736(7) 0.2699(3) 0.1319(3) 0.097(3) Uani 1 1 d . . .
H24 H -0.1887 0.2446 0.1078 0.116 Uiso 1 1 calc R . .
C54 C 0.2823(6) 0.5937(3) 0.3925(3) 0.088(2) Uani 1 1 d . . .
H54 H 0.2351 0.5669 0.3922 0.105 Uiso 1 1 calc R . .
C19 C 0.0272(6) 0.1228(3) 0.1482(4) 0.112(3) Uani 1 1 d . . .
H19A H 0.0046 0.1275 0.1788 0.168 Uiso 1 1 calc R . .
H19B H 0.0003 0.0904 0.1336 0.168 Uiso 1 1 calc R . .
H19C H 0.0058 0.1523 0.1275 0.168 Uiso 1 1 calc R . .
C31 C -0.2304(6) 0.3392(4) 0.3562(3) 0.116(3) Uani 1 1 d . . .
H31 H -0.2182 0.3120 0.3787 0.139 Uiso 1 1 calc R . .
C50 C 0.5725(7) 0.5659(4) 0.2268(3) 0.106(3) Uani 1 1 d . . .
H50 H 0.6274 0.5629 0.2108 0.128 Uiso 1 1 calc R . .
C66 C 0.3092(5) 0.4663(3) 0.4844(3) 0.0780(18) Uani 1 1 d . . .
H66 H 0.2789 0.4749 0.4536 0.094 Uiso 1 1 calc R . .
C51 C 0.5010(7) 0.6020(4) 0.2116(4) 0.116(3) Uani 1 1 d . . .
H51 H 0.5105 0.6279 0.1891 0.139 Uiso 1 1 calc R . .
N2 N -0.2323(6) 0.6043(3) 0.1526(2) 0.103(2) Uani 1 1 d D . .
C42 C 0.1760(5) 0.6583(2) 0.2761(2) 0.0692(16) Uani 1 1 d . . .
H42 H 0.2001 0.6694 0.3073 0.083 Uiso 1 1 calc R . .
N3 N 0.4050(6) 0.6918(3) 0.4785(2) 0.106(2) Uani 1 1 d . . .
N4 N 0.2520(6) 0.1576(2) 0.5573(2) 0.106(2) Uani 1 1 d . . .
C17 C 0.2878(5) 0.1572(3) 0.1875(2) 0.0734(17) Uani 1 1 d . . .
H17 H 0.3186 0.1255 0.1811 0.088 Uiso 1 1 calc R . .
C44 C 0.0771(5) 0.6754(3) 0.2029(3) 0.085(2) Uani 1 1 d . . .
H44 H 0.0329 0.6971 0.1834 0.102 Uiso 1 1 calc R . .
C72 C -0.0013(5) 0.3848(3) 0.4510(3) 0.084(2) Uani 1 1 d . . .
H72 H 0.0028 0.3649 0.4234 0.100 Uiso 1 1 calc R . .
C80 C 0.2125(7) 0.1441(3) 0.6024(3) 0.110(3) Uani 1 1 d . . .
H80A H 0.2159 0.1748 0.6229 0.166 Uiso 1 1 calc R . .
H80B H 0.2511 0.1159 0.6187 0.166 Uiso 1 1 calc R . .
H80C H 0.1450 0.1328 0.5948 0.166 Uiso 1 1 calc R . .
C63 C 0.4088(6) 0.4392(4) 0.5725(3) 0.109(3) Uani 1 1 d . . .
H63 H 0.4428 0.4298 0.6024 0.130 Uiso 1 1 calc R . .
C49 C 0.5643(6) 0.5346(3) 0.2647(4) 0.107(3) Uani 1 1 d . . .
H49 H 0.6183 0.5143 0.2780 0.128 Uiso 1 1 calc R . .
C45 C 0.1041(7) 0.6265(3) 0.1855(3) 0.114(3) Uani 1 1 d . . .
H45 H 0.0804 0.6162 0.1541 0.137 Uiso 1 1 calc R . .
C64 C 0.4217(6) 0.4871(4) 0.5548(4) 0.113(3) Uani 1 1 d . . .
H64 H 0.4655 0.5105 0.5724 0.135 Uiso 1 1 calc R . .
C65 C 0.3709(6) 0.5033(4) 0.5104(3) 0.103(3) Uani 1 1 d . . .
H65 H 0.3780 0.5375 0.4986 0.123 Uiso 1 1 calc R . .
C3 C 0.6335(7) 0.2307(4) 0.3080(5) 0.124(4) Uani 1 1 d . . .
H3 H 0.6939 0.2229 0.2980 0.149 Uiso 1 1 calc R . .
C70 C -0.0996(7) 0.4292(4) 0.5013(4) 0.107(3) Uani 1 1 d . . .
H70 H -0.1609 0.4390 0.5092 0.128 Uiso 1 1 calc R . .
C4 C 0.6194(8) 0.2165(4) 0.3506(5) 0.124(4) Uani 1 1 d . . .
H4 H 0.6688 0.1987 0.3706 0.149 Uiso 1 1 calc R . .
C11 C 0.4950(7) 0.3384(5) 0.1290(3) 0.120(3) Uani 1 1 d . . .
H11 H 0.5054 0.3226 0.1001 0.144 Uiso 1 1 calc R . .
C71 C -0.0949(6) 0.4033(4) 0.4619(5) 0.126(4) Uani 1 1 d . . .
H71 H -0.1522 0.3966 0.4406 0.151 Uiso 1 1 calc R . .
C28 C -0.2617(7) 0.4183(4) 0.2907(3) 0.124(4) Uani 1 1 d . . .
H28 H -0.2701 0.4477 0.2703 0.148 Uiso 1 1 calc R . .
C69 C -0.0185(9) 0.4420(5) 0.5305(3) 0.132(4) Uani 1 1 d . . .
H69 H -0.0261 0.4598 0.5588 0.159 Uiso 1 1 calc R . .
C79 C 0.2819(9) 0.1130(3) 0.5329(3) 0.120(3) Uani 1 1 d . . .
H79A H 0.2297 0.1025 0.5081 0.179 Uiso 1 1 calc R . .
H79B H 0.2967 0.0842 0.5553 0.179 Uiso 1 1 calc R . .
H79C H 0.3399 0.1217 0.5188 0.179 Uiso 1 1 calc R . .
C9 C 0.5152(7) 0.4116(4) 0.1798(4) 0.119(3) Uani 1 1 d . . .
H9 H 0.5373 0.4461 0.1865 0.143 Uiso 1 1 calc R . .
C10 C 0.5294(7) 0.3896(4) 0.1390(4) 0.117(3) Uani 1 1 d . . .
H10 H 0.5620 0.4080 0.1172 0.140 Uiso 1 1 calc R . .
C29 C -0.3335(8) 0.4076(4) 0.3206(4) 0.131(4) Uani 1 1 d . . .
H29 H -0.3927 0.4264 0.3169 0.157 Uiso 1 1 calc R . .
C5 C 0.5249(10) 0.2286(4) 0.3672(4) 0.136(4) Uani 1 1 d . . .
H5 H 0.5138 0.2195 0.3981 0.163 Uiso 1 1 calc R . .
C60 C 0.4848(9) 0.7262(5) 0.4826(4) 0.169(6) Uani 1 1 d . . .
H60A H 0.5336 0.7127 0.4642 0.253 Uiso 1 1 calc R . .
H60B H 0.5131 0.7291 0.5159 0.253 Uiso 1 1 calc R . .
H60C H 0.4631 0.7606 0.4706 0.253 Uiso 1 1 calc R . .
C59 C 0.3734(11) 0.6740(6) 0.5233(4) 0.196(7) Uani 1 1 d . . .
H59A H 0.3025 0.6730 0.5196 0.295 Uiso 1 1 calc R . .
H59B H 0.3976 0.6982 0.5488 0.295 Uiso 1 1 calc R . .
H59C H 0.3993 0.6390 0.5312 0.295 Uiso 1 1 calc R . .
C25 C -0.0844(5) 0.2922(3) 0.1396(2) 0.101(3) Uani 1 1 d . . .
H25 H -0.0375 0.2808 0.1208 0.121 Uiso 1 1 calc R . .
C39 C -0.3207(5) 0.6019(3) 0.1126(2) 0.343(18) Uani 1 1 d RD . .
H39A H -0.3285 0.6356 0.0965 0.515 Uiso 1 1 calc R . .
H39B H -0.3794 0.5937 0.1264 0.515 Uiso 1 1 calc R . .
H39C H -0.3098 0.5747 0.0899 0.515 Uiso 1 1 calc R . .
C40 C -0.2101(10) 0.6529(3) 0.1754(5) 0.198(8) Uani 1 1 d D . .
H40A H -0.2153 0.6496 0.2091 0.297 Uiso 1 1 calc R . .
H40B H -0.2558 0.6795 0.1612 0.297 Uiso 1 1 calc R . .
H40C H -0.1440 0.6633 0.1717 0.297 Uiso 1 1 calc R . .

loop_
_atom_site_aniso_label
_atom_site_aniso_U_11
_atom_site_aniso_U_22
_atom_site_aniso_U_33
_atom_site_aniso_U_23
_atom_site_aniso_U_13
_atom_site_aniso_U_12
I1 0.0557(2) 0.04079(19) 0.0582(2) -0.00321(14) 0.00658(15) -0.00187(14)
I2 0.0657(2) 0.0554(2) 0.0536(2) -0.00576(15) 0.01320(16) -0.00345(16)
I3 0.05178(19) 0.0484(2) 0.0543(2) -0.00381(14) 0.01068(14) 0.00554(14)
I4 0.04569(18) 0.0546(2) 0.0557(2) -0.00765(15) 0.00855(14) -0.00525(14)
Cu2 0.0529(4) 0.0623(4) 0.0688(5) -0.0018(3) 0.0033(3) 0.0025(3)
Cu4 0.0669(4) 0.0626(4) 0.0525(4) -0.0031(3) 0.0145(3) -0.0053(3)
Cu3 0.0757(5) 0.0553(4) 0.0703(5) -0.0037(3) 0.0209(4) -0.0149(4)
P4 0.0577(8) 0.0491(7) 0.0459(7) -0.0039(6) 0.0086(6) -0.0009(6)
P2 0.0473(7) 0.0475(7) 0.0589(8) 0.0025(6) 0.0045(6) 0.0013(6)
P1 0.0574(8) 0.0552(8) 0.0642(9) -0.0152(7) 0.0076(6) 0.0000(7)
P3 0.0521(7) 0.0471(7) 0.0518(7) 0.0006(6) 0.0094(6) -0.0050(6)
Cu1 0.0694(5) 0.0622(4) 0.0726(5) -0.0179(4) 0.0135(4) 0.0005(4)
C53 0.063(3) 0.040(3) 0.055(3) 0.003(2) 0.011(2) -0.002(2)
C33 0.058(3) 0.048(3) 0.050(3) 0.001(2) 0.011(2) 0.003(2)
C15 0.054(3) 0.065(4) 0.069(4) -0.017(3) 0.003(3) 0.005(3)
C27 0.060(3) 0.057(3) 0.056(3) 0.004(3) 0.007(2) -0.002(3)
C73 0.065(3) 0.054(3) 0.049(3) 0.001(2) 0.011(2) 0.005(3)
C13 0.064(3) 0.055(3) 0.058(3) -0.006(2) 0.009(2) 0.001(3)
C47 0.055(3) 0.045(3) 0.061(3) 0.000(2) 0.016(2) 0.003(2)
C1 0.065(4) 0.062(4) 0.081(4) -0.021(3) -0.007(3) 0.005(3)
C14 0.052(3) 0.068(4) 0.063(3) -0.014(3) 0.004(2) 0.011(3)
C41 0.051(3) 0.047(3) 0.067(3) -0.002(2) 0.009(2) 0.002(2)
N1 0.080(4) 0.065(4) 0.097(4) -0.023(3) 0.001(3) -0.017(3)
C74 0.097(5) 0.062(4) 0.059(4) 0.004(3) 0.026(3) 0.009(3)
C16 0.072(4) 0.066(4) 0.054(3) -0.008(3) 0.005(3) -0.009(3)
C78 0.085(4) 0.060(3) 0.045(3) -0.001(2) 0.013(3) 0.000(3)
C58 0.075(4) 0.058(3) 0.059(3) 0.001(3) 0.016(3) -0.014(3)
C67 0.058(3) 0.059(3) 0.060(3) 0.002(3) 0.017(3) 0.013(3)
C7 0.055(3) 0.065(4) 0.082(4) -0.008(3) 0.012(3) -0.010(3)
C77 0.102(5) 0.048(3) 0.060(4) -0.007(3) 0.016(3) 0.011(3)
C22 0.062(4) 0.071(4) 0.081(4) -0.006(3) 0.001(3) -0.014(3)
C61 0.056(3) 0.066(4) 0.065(4) -0.013(3) 0.000(3) 0.001(3)
C48 0.066(4) 0.066(4) 0.125(6) 0.018(4) 0.030(4) 0.005(3)
C18 0.057(3) 0.052(3) 0.086(4) -0.020(3) 0.007(3) 0.007(3)
C21 0.059(3) 0.055(3) 0.061(3) 0.000(3) -0.001(3) 0.003(3)
C75 0.101(5) 0.070(4) 0.060(4) 0.001(3) 0.020(3) 0.006(4)
C57 0.063(4) 0.085(5) 0.081(5) -0.009(4) 0.011(3) -0.026(3)
C68 0.091(5) 0.096(5) 0.070(4) -0.017(4) 0.016(4) 0.010(4)
C38 0.070(4) 0.060(4) 0.073(4) 0.008(3) -0.002(3) -0.012(3)
C76 0.095(5) 0.059(4) 0.061(4) 0.008(3) -0.001(3) -0.007(3)
C46 0.125(7) 0.070(4) 0.076(5) -0.005(4) -0.024(4) 0.014(4)
C36 0.080(4) 0.060(4) 0.067(4) 0.017(3) 0.023(3) 0.016(3)
C34 0.075(4) 0.062(4) 0.084(5) 0.009(3) -0.012(3) 0.006(3)
C20 0.102(6) 0.092(6) 0.091(6) -0.018(4) 0.004(4) -0.021(5)
C32 0.077(4) 0.086(5) 0.095(5) 0.035(4) 0.019(4) 0.002(4)
C56 0.101(5) 0.065(4) 0.057(4) -0.007(3) 0.003(3) -0.024(4)
C12 0.109(6) 0.071(4) 0.079(5) -0.014(4) 0.033(4) -0.004(4)
C43 0.070(4) 0.080(5) 0.097(6) 0.018(4) 0.010(4) 0.007(4)
C55 0.157(8) 0.114(6) 0.058(4) -0.019(4) 0.037(5) -0.058(6)
C26 0.070(4) 0.074(4) 0.081(4) -0.024(3) 0.001(3) 0.008(3)
C23 0.091(5) 0.055(4) 0.105(6) -0.013(4) -0.010(4) -0.014(4)
C35 0.096(5) 0.042(3) 0.096(5) 0.008(3) 0.000(4) -0.009(3)
C62 0.093(5) 0.068(4) 0.095(5) -0.002(4) -0.022(4) -0.004(4)
C52 0.077(5) 0.124(7) 0.102(6) 0.056(5) 0.033(4) 0.014(4)
C8 0.102(6) 0.066(4) 0.106(6) -0.017(4) 0.036(5) -0.020(4)
C37 0.082(5) 0.092(5) 0.064(4) 0.010(4) -0.012(3) 0.014(4)
C6 0.103(6) 0.071(4) 0.077(5) -0.010(4) -0.013(4) 0.004(4)
C2 0.072(5) 0.091(5) 0.107(6) -0.016(4) -0.007(4) 0.001(4)
C30 0.085(6) 0.169(9) 0.076(5) 0.027(5) 0.025(4) -0.013(6)
C24 0.115(6) 0.058(4) 0.104(6) -0.019(4) -0.032(5) 0.002(4)
C54 0.121(6) 0.082(5) 0.065(4) -0.018(3) 0.030(4) -0.040(4)
C19 0.083(6) 0.092(6) 0.161(9) -0.044(6) 0.020(5) -0.015(5)
C31 0.086(6) 0.163(9) 0.101(6) 0.065(6) 0.021(5) 0.008(6)
C50 0.104(7) 0.106(7) 0.124(7) -0.004(5) 0.066(6) -0.006(5)
C66 0.077(4) 0.076(5) 0.079(4) -0.009(3) 0.004(3) -0.008(3)
C51 0.096(6) 0.142(8) 0.124(7) 0.040(6) 0.066(6) 0.029(6)
N2 0.125(6) 0.103(6) 0.078(5) 0.012(4) 0.000(4) 0.046(5)
C42 0.076(4) 0.059(4) 0.072(4) -0.008(3) 0.007(3) 0.012(3)
N3 0.167(7) 0.081(4) 0.071(4) -0.012(3) 0.017(4) -0.053(4)
N4 0.177(7) 0.069(4) 0.074(4) 0.015(3) 0.019(4) 0.037(4)
C17 0.069(4) 0.063(4) 0.085(5) -0.022(3) 0.003(3) 0.008(3)
C44 0.083(5) 0.070(5) 0.094(5) 0.022(4) -0.011(4) -0.004(4)
C72 0.068(4) 0.075(5) 0.112(6) -0.025(4) 0.030(4) -0.015(3)
C80 0.144(8) 0.080(5) 0.106(6) 0.042(5) 0.014(5) -0.036(5)
C63 0.090(6) 0.114(7) 0.107(7) -0.032(5) -0.039(5) 0.024(5)
C49 0.072(5) 0.066(5) 0.189(10) 0.019(5) 0.043(5) 0.007(4)
C45 0.151(8) 0.089(6) 0.086(6) -0.011(4) -0.041(5) 0.019(5)
C64 0.088(6) 0.100(7) 0.139(8) -0.029(6) -0.020(5) -0.038(5)
C65 0.088(6) 0.107(6) 0.109(7) -0.004(5) 0.002(5) -0.032(5)
C3 0.077(6) 0.105(7) 0.176(11) -0.031(7) -0.034(7) 0.038(5)
C70 0.094(7) 0.091(6) 0.149(9) 0.009(6) 0.064(6) 0.006(5)
C4 0.111(8) 0.098(7) 0.143(10) -0.017(7) -0.051(7) 0.014(6)
C11 0.122(8) 0.161(10) 0.084(6) 0.001(6) 0.038(5) 0.027(7)
C71 0.059(5) 0.148(9) 0.176(11) -0.022(8) 0.032(6) -0.031(5)
C28 0.129(7) 0.139(8) 0.121(7) 0.067(6) 0.079(6) 0.077(6)
C69 0.159(10) 0.163(10) 0.082(6) -0.001(6) 0.042(6) 0.095(8)
C79 0.201(11) 0.060(5) 0.098(6) 0.014(4) 0.022(6) 0.016(6)
C9 0.122(8) 0.113(7) 0.130(8) -0.023(6) 0.043(6) -0.047(6)
C10 0.112(7) 0.123(8) 0.126(8) -0.006(6) 0.053(6) -0.044(6)
C29 0.134(8) 0.123(7) 0.154(9) 0.069(7) 0.086(7) 0.056(6)
C5 0.204(12) 0.093(6) 0.089(6) -0.019(5) -0.057(7) 0.011(7)
C60 0.149(10) 0.224(14) 0.129(9) -0.090(10) 0.003(7) -0.055(10)
C59 0.295(18) 0.221(14) 0.084(7) -0.060(8) 0.064(9) -0.131(13)
C25 0.119(7) 0.094(6) 0.087(6) -0.021(4) 0.006(5) 0.015(5)
C39 0.70(5) 0.058(6) 0.38(3) -0.028(11) 0.45(3) -0.018(14)
C40 0.194(13) 0.073(6) 0.287(18) 0.072(9) -0.105(12) -0.035(7)

loop_
_atom_type_symbol
_atom_type_description
_atom_type_scat_dispersion_real
_atom_type_scat_dispersion_imag
_atom_type_scat_source
C C 0.0033 0.0016 'International Tables Vol C Tables 4.2.6.8 and 6.1.1.4'
H H 0.0000 0.0000 'International Tables Vol C Tables 4.2.6.8 and 6.1.1.4'
N N 0.0061 0.0033 'International Tables Vol C Tables 4.2.6.8 and 6.1.1.4'
P P 0.1023 0.0942 'International Tables Vol C Tables 4.2.6.8 and 6.1.1.4'
Cu Cu 0.3201 1.2651 'International Tables Vol C Tables 4.2.6.8 and 6.1.1.4'
I I -0.4742 1.8119 'International Tables Vol C Tables 4.2.6.8 and 6.1.1.4'

loop_
_geom_angle_atom_site_label_1
_geom_angle_atom_site_label_2
_geom_angle_atom_site_label_3
_geom_angle
_geom_angle_site_symmetry_1
_geom_angle_site_symmetry_3
Cu4 I1 Cu2 75.44(3) . .
Cu4 I1 Cu1 71.69(2) . .
Cu2 I1 Cu1 68.01(3) . .
Cu2 I2 Cu1 69.19(3) . .
Cu2 I2 Cu3 71.17(3) . .
Cu1 I2 Cu3 73.22(3) . .
Cu3 I3 Cu2 71.63(2) . .
Cu3 I3 Cu4 77.75(3) . .
Cu2 I3 Cu4 73.21(2) . .
Cu1 I4 Cu4 72.67(3) . .
Cu1 I4 Cu3 71.52(3) . .
Cu4 I4 Cu3 76.26(3) . .
P2 Cu2 I2 112.58(5) . .
P2 Cu2 I1 115.52(5) . .
I2 Cu2 I1 109.73(3) . .
P2 Cu2 I3 108.96(5) . .
I2 Cu2 I3 106.06(3) . .
I1 Cu2 I3 103.13(3) . .
P2 Cu2 Cu1 149.71(5) . .
I2 Cu2 Cu1 55.65(2) . .
I1 Cu2 Cu1 56.70(2) . .
I3 Cu2 Cu1 101.30(3) . .
P4 Cu4 I1 121.02(5) . .
P4 Cu4 I4 117.24(5) . .
I1 Cu4 I4 106.84(3) . .
P4 Cu4 I3 105.81(4) . .
I1 Cu4 I3 102.16(3) . .
I4 Cu4 I3 100.64(3) . .
P3 Cu3 I3 117.92(5) . .
P3 Cu3 I2 111.74(5) . .
I3 Cu3 I2 107.60(3) . .
P3 Cu3 I4 114.93(5) . .
I3 Cu3 I4 100.67(3) . .
I2 Cu3 I4 102.35(3) . .
C61 P4 C67 103.7(3) . .
C61 P4 C73 105.2(3) . .
C67 P4 C73 102.6(3) . .
C61 P4 Cu4 113.3(2) . .
C67 P4 Cu4 111.28(19) . .
C73 P4 Cu4 119.18(18) . .
C33 P2 C21 102.6(3) . .
C33 P2 C27 103.2(3) . .
C21 P2 C27 103.1(3) . .
C33 P2 Cu2 115.46(19) . .
C21 P2 Cu2 116.24(19) . .
C27 P2 Cu2 114.43(19) . .
C13 P1 C7 104.3(3) . .
C13 P1 C1 104.0(3) . .
C7 P1 C1 103.7(3) . .
C13 P1 Cu1 114.9(2) . .
C7 P1 Cu1 113.7(2) . .
C1 P1 Cu1 115.0(2) . .
C53 P3 C47 102.5(3) . .
C53 P3 C41 102.4(2) . .
C47 P3 C41 102.9(2) . .
C53 P3 Cu3 117.35(17) . .
C47 P3 Cu3 112.67(18) . .
C41 P3 Cu3 117.02(18) . .
P1 Cu1 I4 114.78(5) . .
P1 Cu1 I2 109.55(5) . .
I4 Cu1 I2 107.18(3) . .
P1 Cu1 I1 112.26(5) . .
I4 Cu1 I1 104.78(3) . .
I2 Cu1 I1 107.93(3) . .
P1 Cu1 Cu2 141.51(5) . .
I4 Cu1 Cu2 103.70(3) . .
I2 Cu1 Cu2 55.16(2) . .
I1 Cu1 Cu2 55.30(2) . .
C58 C53 C54 117.6(5) . .
C58 C53 P3 124.0(4) . .
C54 C53 P3 118.4(4) . .
C38 C33 C34 115.7(5) . .
C38 C33 P2 125.0(4) . .
C34 C33 P2 119.2(4) . .
C14 C15 C16 122.2(5) . .
C28 C27 C32 118.9(6) . .
C28 C27 P2 123.8(5) . .
C32 C27 P2 117.2(5) . .
C74 C73 C78 117.3(5) . .
C74 C73 P4 123.5(4) . .
C78 C73 P4 119.2(4) . .
C14 C13 C18 115.8(5) . .
C14 C13 P1 119.5(4) . .
C18 C13 P1 124.5(4) . .
C52 C47 C48 118.6(6) . .
C52 C47 P3 123.7(5) . .
C48 C47 P3 117.7(5) . .
C2 C1 C6 119.4(7) . .
C2 C1 P1 123.8(6) . .
C6 C1 P1 116.8(5) . .
C15 C14 C13 121.7(5) . .
C46 C41 C42 117.8(6) . .
C46 C41 P3 118.5(5) . .
C42 C41 P3 123.7(5) . .
C16 N1 C19 121.9(6) . .
C16 N1 C20 119.9(6) . .
C19 N1 C20 115.3(6) . .
C75 C74 C73 124.3(6) . .
C17 C16 N1 123.3(6) . .
C17 C16 C15 116.3(5) . .
N1 C16 C15 120.4(6) . .
C77 C78 C73 120.8(5) . .
C53 C58 C57 122.4(6) . .
C72 C67 C68 118.9(6) . .
C72 C67 P4 117.4(5) . .
C68 C67 P4 123.3(5) . .
C12 C7 C8 115.8(6) . .
C12 C7 P1 124.6(5) . .
C8 C7 P1 119.6(5) . .
C76 C77 C78 122.6(6) . .
C23 C22 C21 121.4(7) . .
C62 C61 C66 118.9(6) . .
C62 C61 P4 124.3(5) . .
C66 C61 P4 116.7(5) . .
C47 C48 C49 119.2(7) . .
C17 C18 C13 121.0(6) . .
C26 C21 C22 120.6(6) . .
C26 C21 P2 116.6(5) . .
C22 C21 P2 122.8(5) . .
C74 C75 C76 118.8(6) . .
C56 C57 C58 120.7(6) . .
C69 C68 C67 115.9(8) . .
C33 C38 C37 122.7(6) . .
N4 C76 C77 124.1(7) . .
N4 C76 C75 119.6(6) . .
C77 C76 C75 116.2(6) . .
C41 C46 C45 120.6(7) . .
C35 C36 C37 117.1(6) . .
C35 C36 N2 122.4(7) . .
C37 C36 N2 120.5(7) . .
C35 C34 C33 120.4(6) . .
C27 C32 C31 120.1(7) . .
C55 C56 N3 122.6(7) . .
C55 C56 C57 116.5(6) . .
N3 C56 C57 120.9(6) . .
C11 C12 C7 118.7(8) . .
C44 C43 C42 119.4(7) . .
C56 C55 C54 123.6(7) . .
C21 C26 C25 115.5(6) . .
C22 C23 C24 119.4(7) . .
C36 C35 C34 124.4(6) . .
C61 C62 C63 119.5(8) . .
C47 C52 C51 122.0(7) . .
C9 C8 C7 122.9(8) . .
C36 C37 C38 119.7(6) . .
C1 C6 C5 120.0(9) . .
C1 C2 C3 119.7(10) . .
C29 C30 C31 118.6(7) . .
C25 C24 C23 118.5(7) . .
C53 C54 C55 119.2(6) . .
C32 C31 C30 120.2(8) . .
C49 C50 C51 120.2(7) . .
C61 C66 C65 121.7(7) . .
C50 C51 C52 117.8(8) . .
C40 N2 C36 122.5(7) . .
C40 N2 C39 118.0(7) . .
C36 N2 C39 116.7(7) . .
C43 C42 C41 121.9(7) . .
C56 N3 C60 120.9(8) . .
C56 N3 C59 119.5(7) . .
C60 N3 C59 116.5(8) . .
C76 N4 C79 122.0(7) . .
C76 N4 C80 123.3(7) . .
C79 N4 C80 113.5(7) . .
C16 C17 C18 122.9(6) . .
C43 C44 C45 120.8(7) . .
C67 C72 C71 118.4(8) . .
C64 C63 C62 120.7(8) . .
C50 C49 C48 121.3(8) . .
C46 C45 C44 119.5(7) . .
C63 C64 C65 121.6(7) . .
C66 C65 C64 117.2(8) . .
C4 C3 C2 123.1(11) . .
C71 C70 C69 120.9(9) . .
C3 C4 C5 119.5(10) . .
C10 C11 C12 122.1(9) . .
C70 C71 C72 119.9(10) . .
C27 C28 C29 122.3(7) . .
C70 C69 C68 125.1(9) . .
C10 C9 C8 121.6(9) . .
C9 C10 C11 118.8(9) . .
C30 C29 C28 119.2(8) . .
C6 C5 C4 118.3(11) . .
C24 C25 C26 124.4(7) . .

loop_
_geom_bond_atom_site_label_1
_geom_bond_atom_site_label_2
_geom_bond_distance
_geom_bond_site_symmetry_2
I1 Cu4 2.6513(8) .
I1 Cu2 2.6962(9) .
I1 Cu1 2.7410(9) .
I2 Cu2 2.6703(9) .
I2 Cu1 2.6859(10) .
I2 Cu3 2.6919(9) .
I3 Cu3 2.6280(9) .
I3 Cu2 2.7029(9) .
I3 Cu4 2.7831(9) .
I4 Cu1 2.6567(9) .
I4 Cu4 2.6738(8) .
I4 Cu3 2.8261(9) .
Cu2 P2 2.2522(16) .
Cu2 Cu1 3.0409(11) .
Cu4 P4 2.2378(16) .
Cu3 P3 2.2476(16) .
P4 C61 1.822(6) .
P4 C67 1.829(5) .
P4 C73 1.832(6) .
P2 C33 1.803(5) .
P2 C21 1.827(6) .
P2 C27 1.830(6) .
P1 C13 1.796(6) .
P1 C7 1.809(6) .
P1 C1 1.824(7) .
P1 Cu1 2.2509(16) .
P3 C53 1.825(6) .
P3 C47 1.827(5) .
P3 C41 1.837(6) .
C53 C58 1.354(8) .
C53 C54 1.391(8) .
C33 C38 1.374(8) .
C33 C34 1.421(8) .
C15 C14 1.379(8) .
C15 C16 1.392(8) .
C27 C28 1.325(9) .
C27 C32 1.357(8) .
C73 C74 1.375(8) .
C73 C78 1.383(8) .
C13 C14 1.396(8) .
C13 C18 1.403(8) .
C47 C52 1.343(8) .
C47 C48 1.380(8) .
C1 C2 1.382(10) .
C1 C6 1.395(10) .
C41 C46 1.360(9) .
C41 C42 1.387(8) .
N1 C16 1.373(8) .
N1 C19 1.398(9) .
N1 C20 1.416(9) .
C74 C75 1.346(9) .
C16 C17 1.357(8) .
C78 C77 1.379(8) .
C58 C57 1.391(9) .
C67 C72 1.387(9) .
C67 C68 1.419(9) .
C7 C12 1.399(9) .
C7 C8 1.411(9) .
C77 C76 1.377(9) .
C22 C23 1.340(9) .
C22 C21 1.405(8) .
C61 C62 1.363(9) .
C61 C66 1.380(9) .
C48 C49 1.397(10) .
C18 C17 1.396(8) .
C21 C26 1.381(9) .
C75 C76 1.464(9) .
C57 C56 1.384(9) .
C68 C69 1.349(12) .
C38 C37 1.397(9) .
C76 N4 1.353(8) .
C46 C45 1.384(10) .
C36 C35 1.343(9) .
C36 C37 1.401(10) .
C36 N2 1.414(9) .
C34 C35 1.355(9) .
C32 C31 1.389(10) .
C56 C55 1.355(9) .
C56 N3 1.368(8) .
C12 C11 1.391(12) .
C43 C44 1.320(10) .
C43 C42 1.381(9) .
C55 C54 1.394(10) .
C26 C25 1.415(9) .
C23 C24 1.411(12) .
C62 C63 1.412(11) .
C52 C51 1.422(10) .
C8 C9 1.348(11) .
C6 C5 1.406(12) .
C2 C3 1.412(12) .
C30 C29 1.340(12) .
C30 C31 1.394(12) .
C24 C25 1.330(10) .
C50 C49 1.339(12) .
C50 C51 1.356(12) .
C66 C65 1.389(10) .
N2 C40 1.394(8) .
N2 C39 1.527(7) .
N3 C60 1.383(12) .
N3 C59 1.456(12) .
N4 C79 1.405(10) .
N4 C80 1.480(10) .
C44 C45 1.392(11) .
C72 C71 1.434(11) .
C63 C64 1.321(13) .
C64 C65 1.398(13) .
C3 C4 1.284(15) .
C70 C71 1.290(13) .
C70 C69 1.320(14) .
C4 C5 1.465(16) .
C11 C10 1.386(14) .
C28 C29 1.404(11) .
C9 C10 1.307(12) .
